data_1542715
loop_
_publ_author_name
'Bhat, Shreesha V.'
'Robinson, David'
'Moses, John E.'
'Sharma, Pallavi'

_publ_section_title
;
 Synthesis of Oxadiazol-5-imines via the Cyclizative Capture of in Situ
 Generated Cyanamide Ions and Nitrile Oxides.
;
_journal_issue 5
_journal_name_full 'Organic letters'
_journal_page_first 1100
_journal_paper_doi 10.1021/acs.orglett.6b00203
_journal_volume 18
_journal_year 2016
_chemical_formula_moiety 'C14 H10 N2 O2'
_chemical_formula_sum 'C14 H10 N2 O2'
_chemical_formula_weight 238.24
_chemical_name_systematic
;
 ?
;
_space_group_crystal_system monoclinic
_space_group_IT_number 14
_space_group_name_Hall '-P 2ybc'
_space_group_name_H-M_alt 'P 1 21/c 1'
_symmetry_space_group_name_Hall '-P 2ybc'
_symmetry_space_group_name_H-M 'P 1 21/c 1'
_atom_sites_solution_hydrogens geom
_atom_sites_solution_primary direct
_atom_sites_solution_secondary difmap
_audit_creation_date 2014-11-20
_audit_creation_method
;
Olex2 1.2
(compiled 2014.09.19 svn.r3010 for OlexSys, GUI svn.r4874)
;
_cell_angle_alpha 90
_cell_angle_beta 102.997(8)
_cell_angle_gamma 90
_cell_formula_units_Z 4
_cell_length_a 15.2095(12)
_cell_length_b 5.9093(4)
_cell_length_c 12.9247(11)
_cell_measurement_reflns_used 4065
_cell_measurement_temperature 120(2)
_cell_measurement_theta_max 75.0510
_cell_measurement_theta_min 3.4980
_cell_volume 1131.88(16)
_computing_cell_refinement
;
CrysAlisPro, Agilent Technologies,
Version 1.171.37.31 (release 14-01-2014 CrysAlis171 .NET)
(compiled Jan 14 2014,18:38:05)
;
_computing_data_collection
;
CrysAlisPro, Agilent Technologies,
Version 1.171.37.31 (release 14-01-2014 CrysAlis171 .NET)
(compiled Jan 14 2014,18:38:05)
;
_computing_data_reduction
;
CrysAlisPro, Agilent Technologies,
Version 1.171.37.31 (release 14-01-2014 CrysAlis171 .NET)
(compiled Jan 14 2014,18:38:05)
;
_computing_molecular_graphics 'Olex2 (Dolomanov et al., 2009)'
_computing_publication_material 'Olex2 (Dolomanov et al., 2009)'
_computing_structure_refinement 'ShelXL (Sheldrick, 2008)'
_computing_structure_solution 'ShelXS (Sheldrick, 2008)'
_diffrn_ambient_environment 'N2 gas'
_diffrn_ambient_temperature 120(2)
_diffrn_crystal_treatment 'flash frozen in gaseous N2'
_diffrn_detector 'CCD plate'
_diffrn_detector_area_resol_mean 10.3613
_diffrn_detector_type Atlas
_diffrn_measured_fraction_theta_full 0.998
_diffrn_measured_fraction_theta_max 0.974
_diffrn_measurement_details
;
  1 omega  -22.00   32.00   2.0000    2.0000
omega____ theta____ kappa____ phi______ frames
    -      -38.5000   38.0000  -90.0000 27

  2 omega   26.00   54.00   2.0000    2.0000
omega____ theta____ kappa____ phi______ frames
    -       43.3152   57.0000  120.0000 14

  3 omega   84.00  122.00   2.0000    2.0000
omega____ theta____ kappa____ phi______ frames
    -      107.3822   45.0000  120.0000 19

  4 omega  122.00  150.00   2.0000    2.0000
omega____ theta____ kappa____ phi______ frames
    -      107.3822   61.0000   90.0000 14

  5 omega   91.00  127.00   2.0000    2.0000
omega____ theta____ kappa____ phi______ frames
    -      107.3822   30.0000  150.0000 18

  6 omega   82.00  116.00   2.0000    2.0000
omega____ theta____ kappa____ phi______ frames
    -      107.3822   61.0000   90.0000 17

  7 omega   85.00  131.00   2.0000    2.0000
omega____ theta____ kappa____ phi______ frames
    -      107.3822   45.0000   90.0000 23

  8 omega   88.00  178.00   2.0000    2.0000
omega____ theta____ kappa____ phi______ frames
    -      107.3822   52.0000  -14.0000 45

  9 omega  141.00  169.00   2.0000    2.0000
omega____ theta____ kappa____ phi______ frames
    -      107.3822   30.0000  -90.0000 14

 10 omega   90.00  172.00   2.0000    2.0000
omega____ theta____ kappa____ phi______ frames
    -      107.3822   30.0000  -60.0000 41

 11 omega   83.00  111.00   2.0000    2.0000
omega____ theta____ kappa____ phi______ frames
    -      107.3822   45.0000   60.0000 14

 12 omega   77.00  103.00   2.0000    2.0000
omega____ theta____ kappa____ phi______ frames
    -      107.3822   77.0000   60.0000 13

 13 omega   77.00  125.00   2.0000    2.0000
omega____ theta____ kappa____ phi______ frames
    -      107.3822   77.0000   30.0000 24

 14 omega   81.00  135.00   2.0000    2.0000
omega____ theta____ kappa____ phi______ frames
    -      107.3822   61.0000   60.0000 27

 15 omega   83.00  127.00   2.0000    2.0000
omega____ theta____ kappa____ phi______ frames
    -      107.3822   45.0000  150.0000 22

 16 omega   76.00  102.00   2.0000    2.0000
omega____ theta____ kappa____ phi______ frames
    -      107.3822   77.0000   90.0000 13

 17 omega   39.00   91.00   2.0000    2.0000
omega____ theta____ kappa____ phi______ frames
    -      107.3822  -30.0000    0.0000 26

 18 omega   70.00   98.00   2.0000    2.0000
omega____ theta____ kappa____ phi______ frames
    -      107.3822  -45.0000   30.0000 14

 19 omega   40.00  106.00   2.0000    2.0000
omega____ theta____ kappa____ phi______ frames
    -      107.3822  -61.0000    0.0000 33

 20 omega   84.00  126.00   2.0000    2.0000
omega____ theta____ kappa____ phi______ frames
    -      107.3822   30.0000  -90.0000 21

 21 omega   37.00   91.00   2.0000    2.0000
omega____ theta____ kappa____ phi______ frames
    -      107.3822  -45.0000 -120.0000 27

 22 omega   33.00   87.00   2.0000    2.0000
omega____ theta____ kappa____ phi______ frames
    -      107.3822  -30.0000 -180.0000 27

 23 omega   36.00   78.00   2.0000    2.0000
omega____ theta____ kappa____ phi______ frames
    -       43.3152 -125.0000 -180.0000 21

 24 omega   36.00   74.00   2.0000    2.0000
omega____ theta____ kappa____ phi______ frames
    -      107.3822  -45.0000  120.0000 19

 25 omega -108.00  -22.00   2.0000    2.0000
omega____ theta____ kappa____ phi______ frames
    -      -38.5000  -38.0000   90.0000 43

 26 omega -118.00   40.00   2.0000    2.0000
omega____ theta____ kappa____ phi______ frames
    -      -38.5000    0.0000 -120.0000 79
;
_diffrn_measurement_device 'four-circle diffractometer'
_diffrn_measurement_device_type 'SuperNova, Dual, Cu at zero, Atlas'
_diffrn_measurement_method '\w scans'
_diffrn_measurement_specimen_support 'MiTeGen micromount'
_diffrn_orient_matrix_UB_11 0.0112402000
_diffrn_orient_matrix_UB_12 -0.0107511000
_diffrn_orient_matrix_UB_13 0.1213906000
_diffrn_orient_matrix_UB_21 0.0806877000
_diffrn_orient_matrix_UB_22 0.1636464000
_diffrn_orient_matrix_UB_23 0.0142814000
_diffrn_orient_matrix_UB_31 -0.0645514000
_diffrn_orient_matrix_UB_32 0.2026291000
_diffrn_orient_matrix_UB_33 -0.0051131000
_diffrn_radiation_monochromator mirror
_diffrn_radiation_probe x-ray
_diffrn_radiation_type CuK\a
_diffrn_radiation_wavelength 1.54184
_diffrn_reflns_av_R_equivalents 0.0321
_diffrn_reflns_av_unetI/netI 0.0201
_diffrn_reflns_laue_measured_fraction_full 0.998
_diffrn_reflns_laue_measured_fraction_max 0.974
_diffrn_reflns_limit_h_max 18
_diffrn_reflns_limit_h_min -18
_diffrn_reflns_limit_k_max 7
_diffrn_reflns_limit_k_min -7
_diffrn_reflns_limit_l_max 14
_diffrn_reflns_limit_l_min -16
_diffrn_reflns_number 8812
_diffrn_reflns_point_group_measured_fraction_full 0.998
_diffrn_reflns_point_group_measured_fraction_max 0.974
_diffrn_reflns_theta_full 67.684
_diffrn_reflns_theta_max 74.991
_diffrn_reflns_theta_min 5.972
_diffrn_source 'sealed X-ray tube'
_diffrn_source_type 'SuperNova (Cu) X-ray Source'
_exptl_absorpt_coefficient_mu 0.784
_exptl_absorpt_correction_T_max 0.845
_exptl_absorpt_correction_T_min 0.705
_exptl_absorpt_correction_type gaussian
_exptl_absorpt_process_details
;
CrysAlisPro, Agilent Technologies,
Version 1.171.37.31 (release 14-01-2014 CrysAlis171 .NET)
(compiled Jan 14 2014,18:38:05)
Numerical absorption correction based on gaussian integration over
            a multifaceted crystal model
Empirical absorption correction using spherical harmonics,
 implemented in SCALE3 ABSPACK scaling algorithm.
;
_exptl_crystal_colour 'clear colourless'
_exptl_crystal_colour_lustre clear
_exptl_crystal_colour_primary colourless
_exptl_crystal_density_diffrn 1.398
_exptl_crystal_description block
_exptl_crystal_F_000 496
_exptl_crystal_size_max 0.6815
_exptl_crystal_size_mid 0.5067
_exptl_crystal_size_min 0.2868
_refine_diff_density_max 0.457
_refine_diff_density_min -0.216
_refine_diff_density_rms 0.047
_refine_ls_extinction_method none
_refine_ls_goodness_of_fit_ref 1.026
_refine_ls_hydrogen_treatment constr
_refine_ls_matrix_type full
_refine_ls_number_parameters 163
_refine_ls_number_reflns 2277
_refine_ls_number_restraints 0
_refine_ls_restrained_S_all 1.026
_refine_ls_R_factor_all 0.0464
_refine_ls_R_factor_gt 0.0433
_refine_ls_shift/su_max 0.001
_refine_ls_shift/su_mean 0.000
_refine_ls_structure_factor_coef Fsqd
_refine_ls_weighting_details 'w=1/[\s^2^(Fo^2^)+(0.0698P)^2^+0.4480P] where P=(Fo^2^+2Fc^2^)/3'
_refine_ls_weighting_scheme calc
_refine_ls_wR_factor_gt 0.1158
_refine_ls_wR_factor_ref 0.1189
_reflns_Friedel_coverage 0.000
_reflns_number_gt 2084
_reflns_number_total 2277
_reflns_threshold_expression 'I > 2\s(I)'
_cod_data_source_file ol6b00203_si_002.cif
_cod_data_source_block pasjmb
_cod_original_cell_volume 1131.86(16)
_cod_database_code 1542715
_nottingham_internal_coll_name PASJMB
_nottingham_internal_coll_number 14075
_nottingham_internal_coll_client PAS/JEM
_nottingham_internal_coll_type custom
_nottingham_internal_coll_frame_time 2.0000
_nottingham_internal_coll_frame_width 2.0000
_nottingham_internal_coll_frame_method 'omega scans'
_nottingham_internal_coll_user pczwl
_nottingham_internal_coll_date 17/10/2014
_nottingham_internal_coll_location NOTTS
_nottingham_internal_process_user pczalg
_nottingham_internal_process_date 13/11/2014
_nottingham_internal_solution_user pczalg
_nottingham_internal_solution_date 13/11/2014
_nottingham_internal_refinement_user pczalg
_nottingham_internal_refinement_date 13/11/2014
_nottingham_internal_validation_user pczwl
_nottingham_internal_validation_date 28/11/2014
_nottingham_internal_archive_date 28/11/2014
_shelxl_version_number 2014-3
_chemical_oxdiff_formula 'C14 H10 N2 O2'
_chemical_oxdiff_usercomment 'PASJMB #14075 SN-324 IN FOMBLIN FILM ON A MICROMOUNT FOR PAS/JEM'
_shelx_space_group_comment
;
The symmetry employed for this shelxl refinement is uniquely defined
by the following loop, which should always be used as a source of
symmetry information in preference to the above space-group names.
They are only intended as comments.
;
_reflns_odcompleteness_completeness 99.69
_reflns_odcompleteness_iscentric 1
_reflns_odcompleteness_theta 66.97
_olex2_refinement_description
;
1. Fixed Uiso
 At 1.2 times of:
  All C(H) groups
2.a Aromatic/amide H refined with riding coordinates:
 C4(H4), C5(H5), C6(H6), C7(H7), C8(H8), C10(H10), C11(H11), C12(H12),
 C13(H13), C14(H14)
;
_olex2_exptl_crystal_mounting_method "'in fomblin film on a micromount"
_olex2_submission_special_instructions 'No special instructions were received'

loop_
_space_group_symop_operation_xyz
'x, y, z'
'-x, y+1/2, -z+1/2'
'-x, -y, -z'
'x, -y-1/2, z-1/2'

loop_
_atom_site_label
_atom_site_type_symbol
_atom_site_fract_x
_atom_site_fract_y
_atom_site_fract_z
_atom_site_U_iso_or_equiv
_atom_site_adp_type
_atom_site_occupancy
_atom_site_site_symmetry_order
_atom_site_calc_flag
_atom_site_refinement_flags_posn
O1 O 0.85260(8) -0.14947(18) 0.40957(9) 0.0336(3) Uani 1 1 d .
O2 O 0.74239(7) 0.04045(17) 0.46528(7) 0.0279(3) Uani 1 1 d .
N1 N 0.68422(8) 0.2276(2) 0.42653(9) 0.0273(3) Uani 1 1 d .
N2 N 0.77686(8) 0.16055(19) 0.31919(9) 0.0232(3) Uani 1 1 d .
C1 C 0.79786(10) -0.0004(2) 0.39810(11) 0.0253(3) Uani 1 1 d .
C2 C 0.70837(9) 0.2917(2) 0.34066(10) 0.0229(3) Uani 1 1 d .
C3 C 0.66071(9) 0.4730(2) 0.27279(11) 0.0231(3) Uani 1 1 d .
C4 C 0.62769(10) 0.6573(2) 0.32020(12) 0.0264(3) Uani 1 1 d .
H4 H 0.6394 0.6689 0.3954 0.032 Uiso 1 1 calc R
C5 C 0.57782(10) 0.8229(3) 0.25733(13) 0.0309(3) Uani 1 1 d .
H5 H 0.5552 0.9481 0.2895 0.037 Uiso 1 1 calc R
C6 C 0.56082(10) 0.8066(3) 0.14753(13) 0.0316(3) Uani 1 1 d .
H6 H 0.5265 0.9206 0.1046 0.038 Uiso 1 1 calc R
C7 C 0.59385(10) 0.6241(3) 0.10025(12) 0.0301(3) Uani 1 1 d .
H7 H 0.5823 0.6139 0.0250 0.036 Uiso 1 1 calc R
C8 C 0.64370(9) 0.4564(2) 0.16255(11) 0.0259(3) Uani 1 1 d .
H8 H 0.6660 0.3311 0.1302 0.031 Uiso 1 1 calc R
C9 C 0.82924(9) 0.1916(2) 0.24032(10) 0.0223(3) Uani 1 1 d .
C10 C 0.82977(10) 0.0214(2) 0.16641(11) 0.0261(3) Uani 1 1 d .
H10 H 0.7938 -0.1103 0.1655 0.031 Uiso 1 1 calc R
C11 C 0.88387(10) 0.0476(3) 0.09382(11) 0.0303(3) Uani 1 1 d .
H11 H 0.8853 -0.0674 0.0429 0.036 Uiso 1 1 calc R
C12 C 0.93575(10) 0.2407(3) 0.09542(11) 0.0296(3) Uani 1 1 d .
H12 H 0.9727 0.2574 0.0457 0.036 Uiso 1 1 calc R
C13 C 0.93397(10) 0.4100(3) 0.16930(11) 0.0283(3) Uani 1 1 d .
H13 H 0.9694 0.5425 0.1697 0.034 Uiso 1 1 calc R
C14 C 0.88055(9) 0.3864(2) 0.24265(11) 0.0248(3) Uani 1 1 d .
H14 H 0.8791 0.5015 0.2935 0.030 Uiso 1 1 calc R

loop_
_atom_site_aniso_label
_atom_site_aniso_U_11
_atom_site_aniso_U_22
_atom_site_aniso_U_33
_atom_site_aniso_U_23
_atom_site_aniso_U_13
_atom_site_aniso_U_12
O1 0.0373(6) 0.0333(6) 0.0308(6) 0.0058(4) 0.0091(5) 0.0048(5)
O2 0.0313(6) 0.0322(6) 0.0209(5) 0.0039(4) 0.0074(4) 0.0000(4)
N1 0.0286(6) 0.0326(6) 0.0211(6) 0.0010(5) 0.0063(5) -0.0004(5)
N2 0.0251(6) 0.0262(6) 0.0195(6) 0.0011(4) 0.0072(4) 0.0007(4)
C1 0.0273(7) 0.0278(7) 0.0202(6) 0.0011(5) 0.0041(5) -0.0020(5)
C2 0.0239(7) 0.0260(7) 0.0191(6) -0.0034(5) 0.0053(5) -0.0024(5)
C3 0.0206(6) 0.0269(7) 0.0224(7) -0.0003(5) 0.0063(5) -0.0024(5)
C4 0.0246(7) 0.0291(7) 0.0263(7) -0.0047(5) 0.0075(5) -0.0033(5)
C5 0.0266(7) 0.0274(7) 0.0398(9) -0.0048(6) 0.0098(6) -0.0001(6)
C6 0.0253(7) 0.0319(7) 0.0382(8) 0.0081(6) 0.0083(6) 0.0026(6)
C7 0.0279(7) 0.0389(8) 0.0244(7) 0.0048(6) 0.0080(6) 0.0009(6)
C8 0.0252(7) 0.0310(7) 0.0229(7) -0.0005(5) 0.0083(5) 0.0012(6)
C9 0.0217(6) 0.0267(7) 0.0183(6) 0.0022(5) 0.0041(5) 0.0029(5)
C10 0.0287(7) 0.0250(7) 0.0238(7) -0.0009(5) 0.0042(5) 0.0001(5)
C11 0.0336(8) 0.0346(8) 0.0224(7) -0.0039(6) 0.0058(6) 0.0076(6)
C12 0.0265(7) 0.0407(8) 0.0231(7) 0.0049(6) 0.0086(6) 0.0063(6)
C13 0.0246(7) 0.0321(7) 0.0282(7) 0.0048(6) 0.0060(6) -0.0025(6)
C14 0.0246(7) 0.0254(7) 0.0235(7) -0.0016(5) 0.0035(5) -0.0001(5)

loop_
_atom_type_symbol
_atom_type_description
_atom_type_scat_dispersion_real
_atom_type_scat_dispersion_imag
_atom_type_scat_source
C C 0.0181 0.0091 'International Tables Vol C Tables 4.2.6.8 and 6.1.1.4'
H H 0.0000 0.0000 'International Tables Vol C Tables 4.2.6.8 and 6.1.1.4'
N N 0.0311 0.0180 'International Tables Vol C Tables 4.2.6.8 and 6.1.1.4'
O O 0.0492 0.0322 'International Tables Vol C Tables 4.2.6.8 and 6.1.1.4'

loop_
_exptl_crystal_face_index_h
_exptl_crystal_face_index_k
_exptl_crystal_face_index_l
_exptl_crystal_face_perp_dist
_exptl_oxdiff_crystal_face_indexfrac_h
_exptl_oxdiff_crystal_face_indexfrac_k
_exptl_oxdiff_crystal_face_indexfrac_l
_exptl_oxdiff_crystal_face_x
_exptl_oxdiff_crystal_face_y
_exptl_oxdiff_crystal_face_z
2 -1 -8 0.2820 1.9959 -1.0031 -8.0054 -0.9386 -0.1174 -0.2912
6 -3 1 0.1758 5.9957 -3.0025 0.9979 0.2208 0.0067 -1.0005
-5 3 -3 0.1957 -4.9967 3.0015 -2.9995 -0.4525 0.0452 0.9461
-2 -4 0 0.1068 -2.0027 -3.9992 0.0010 0.0206 -0.8160 -0.6811
-9 2 1 0.2042 -8.9949 2.0044 1.0046 -0.0007 -0.3834 0.9816
-4 -3 1 0.1407 -4.0009 -2.9980 1.0025 0.1090 -0.7991 -0.3543
-4 3 1 0.1913 -3.9957 3.0021 1.0023 0.0445 0.1832 0.8611
-3 -2 -6 0.2465 -3.0026 -2.0003 -6.0019 -0.7408 -0.6553 -0.1808
-2 0 -8 0.2691 -2.0018 -0.0013 -8.0035 -0.9940 -0.2760 0.1699
5 -2 4 0.1944 4.9978 -2.0012 4.0000 0.5633 0.1329 -0.7486
9 -1 -4 0.3284 8.9948 -1.0052 -4.0063 -0.3744 0.5041 -0.7638
2 4 -3 0.1836 2.0018 3.9984 -3.0027 -0.3850 0.7730 0.6963
4 3 -4 0.2193 3.9999 2.9972 -4.0042 -0.4733 0.7560 0.3696
-4 4 -1 0.1648 -3.9955 4.0016 -0.9988 -0.2092 0.3182 1.0739
-8 2 2 0.2214 -7.9949 2.0042 2.0047 0.1319 -0.2885 0.9119
5 3 2 0.1752 5.0015 2.9984 1.9987 0.2666 0.9228 0.2745
9 -1 1 0.2354 8.9964 -1.0038 0.9964 0.2329 0.5759 -0.7892
0 4 2 0.1497 0.0041 4.0006 2.0010 0.1999 0.6836 0.8002
2 0 8 0.2441 2.0018 0.0013 8.0035 0.9940 0.2760 -0.1699
-4 3 6 0.2515 -3.9942 3.0035 6.0051 0.6518 0.2550 0.8357

loop_
_geom_angle_atom_site_label_1
_geom_angle_atom_site_label_2
_geom_angle_atom_site_label_3
_geom_angle
C1 O2 N1 109.63(10)
C2 N1 O2 104.61(11)
C1 N2 C9 122.60(11)
C2 N2 C1 107.42(11)
C2 N2 C9 129.46(12)
O1 C1 O2 124.36(13)
O1 C1 N2 129.62(13)
O2 C1 N2 106.02(11)
N1 C2 N2 112.30(13)
N1 C2 C3 121.73(13)
N2 C2 C3 125.80(12)
C4 C3 C2 118.98(12)
C8 C3 C2 120.85(12)
C8 C3 C4 120.07(13)
C3 C4 H4 120.1
C5 C4 C3 119.81(14)
C5 C4 H4 120.1
C4 C5 H5 119.9
C4 C5 C6 120.19(14)
C6 C5 H5 119.9
C5 C6 H6 120.0
C5 C6 C7 120.10(14)
C7 C6 H6 120.0
C6 C7 H7 119.9
C6 C7 C8 120.23(14)
C8 C7 H7 119.9
C3 C8 H8 120.2
C7 C8 C3 119.60(13)
C7 C8 H8 120.2
C10 C9 N2 118.99(12)
C14 C9 N2 119.24(12)
C14 C9 C10 121.72(13)
C9 C10 H10 120.6
C9 C10 C11 118.70(13)
C11 C10 H10 120.6
C10 C11 H11 119.9
C12 C11 C10 120.25(13)
C12 C11 H11 119.9
C11 C12 H12 119.8
C11 C12 C13 120.34(13)
C13 C12 H12 119.8
C12 C13 H13 119.9
C12 C13 C14 120.19(14)
C14 C13 H13 119.9
C9 C14 C13 118.79(13)
C9 C14 H14 120.6
C13 C14 H14 120.6

loop_
_geom_bond_atom_site_label_1
_geom_bond_atom_site_label_2
_geom_bond_distance
O1 C1 1.1983(18)
O2 N1 1.4342(16)
O2 C1 1.3614(17)
N1 C2 1.3015(18)
N2 C1 1.3783(18)
N2 C2 1.3759(18)
N2 C9 1.4398(17)
C2 C3 1.4683(19)
C3 C4 1.397(2)
C3 C8 1.3932(19)
C4 H4 0.9500
C4 C5 1.384(2)
C5 H5 0.9500
C5 C6 1.387(2)
C6 H6 0.9500
C6 C7 1.388(2)
C7 H7 0.9500
C7 C8 1.390(2)
C8 H8 0.9500
C9 C10 1.3882(19)
C9 C14 1.387(2)
C10 H10 0.9500
C10 C11 1.389(2)
C11 H11 0.9500
C11 C12 1.385(2)
C12 H12 0.9500
C12 C13 1.387(2)
C13 H13 0.9500
C13 C14 1.387(2)
C14 H14 0.9500

loop_
_geom_torsion_atom_site_label_1
_geom_torsion_atom_site_label_2
_geom_torsion_atom_site_label_3
_geom_torsion_atom_site_label_4
_geom_torsion
O2 N1 C2 N2 0.70(15)
O2 N1 C2 C3 176.19(11)
N1 O2 C1 O1 -178.69(13)
N1 O2 C1 N2 1.22(14)
N1 C2 C3 C4 36.3(2)
N1 C2 C3 C8 -139.94(14)
N2 C2 C3 C4 -148.86(14)
N2 C2 C3 C8 34.9(2)
N2 C9 C10 C11 -176.89(12)
N2 C9 C14 C13 177.10(12)
C1 O2 N1 C2 -1.20(14)
C1 N2 C2 N1 0.03(16)
C1 N2 C2 C3 -175.25(13)
C1 N2 C9 C10 67.00(18)
C1 N2 C9 C14 -110.51(15)
C2 N2 C1 O1 179.12(15)
C2 N2 C1 O2 -0.79(14)
C2 N2 C9 C10 -122.28(15)
C2 N2 C9 C14 60.21(19)
C2 C3 C4 C5 -176.05(13)
C2 C3 C8 C7 176.24(13)
C3 C4 C5 C6 -0.2(2)
C4 C3 C8 C7 0.1(2)
C4 C5 C6 C7 0.0(2)
C5 C6 C7 C8 0.3(2)
C6 C7 C8 C3 -0.3(2)
C8 C3 C4 C5 0.2(2)
C9 N2 C1 O1 -8.4(2)
C9 N2 C1 O2 171.72(11)
C9 N2 C2 N1 -171.79(13)
C9 N2 C2 C3 12.9(2)
C9 C10 C11 C12 -0.3(2)
C10 C9 C14 C13 -0.3(2)
C10 C11 C12 C13 -0.2(2)
C11 C12 C13 C14 0.4(2)
C12 C13 C14 C9 -0.1(2)
C14 C9 C10 C11 0.6(2)
